data_2003386
loop_
_publ_author_name
'Pilati, T.'

_publ_section_title
;
 Five 3,3'-Bridged 2,2'-Dithiophenes
;
_journal_issue 4
_journal_name_full 'Acta Crystallographica Section C'
_journal_page_first 690
_journal_page_last 697
_journal_paper_doi 10.1107/S0108270194010516
_journal_volume 51
_journal_year 1995
_chemical_compound_source
;
chemical synthesis (Sannicol\`o, 1994).
;
_chemical_formula_sum 'C9 H6 S2'
_chemical_formula_weight 178.266
_chemical_name_systematic
;
4H-cyclopenta[2,1-b;3,4-b']dithiophene
;
_space_group_crystal_system monoclinic
_space_group_IT_number 14
_space_group_name_Hall '-P 2ybc'
_space_group_name_H-M_alt 'P 1 21/c 1'
_cell_angle_alpha 90.00
_cell_angle_beta 98.40(1)
_cell_angle_gamma 90.00
_cell_formula_units_Z 8
_cell_length_a 12.653(1)
_cell_length_b 11.233(1)
_cell_length_c 11.388(1)
_cell_measurement_radiation 'Mo K\a'
_cell_measurement_reflns_used 25
_cell_measurement_temperature 295(2)
_cell_measurement_theta_max 14.6
_cell_measurement_theta_min 8.1
_cell_measurement_wavelength 0.70930
_cell_volume 1601.2(2)
_computing_cell_refinement SDP
_computing_data_collection 'SDP (Frenz, 1983)'
_computing_data_reduction SDP
_computing_molecular_graphics 'ORTEP (Johnson, 1976)'
_computing_publication_material 'PARST (Nardelli, 1983)'
_computing_structure_refinement SDP
_computing_structure_solution 'MULTAN (Main et al., 1982)'
_diffrn_ambient_temperature 295(2)
_diffrn_measurement_device 'Enraf-Nonius CAD4'
_diffrn_measurement_method '\q/2\q scan'
_diffrn_radiation_monochromator graphite
_diffrn_radiation_source 'fine focus Philips Mo tube'
_diffrn_radiation_type 'Mo K\a'
_diffrn_radiation_wavelength 0.71073
_diffrn_reflns_limit_h_max 15
_diffrn_reflns_limit_h_min -15
_diffrn_reflns_limit_k_max 10
_diffrn_reflns_limit_k_min 0
_diffrn_reflns_limit_l_max 10
_diffrn_reflns_limit_l_min 0
_diffrn_reflns_number 3126
_diffrn_reflns_reduction_process
;
START-SDP
;
_diffrn_reflns_theta_max 26
_diffrn_reflns_theta_min 0
_diffrn_standards_decay_% 0
_diffrn_standards_interval_time 360
_diffrn_standards_number 1
_exptl_absorpt_coefficient_mu 0.562
_exptl_crystal_colour 'colourless: became yellowish'
_exptl_crystal_density_diffrn 1.479
_exptl_crystal_description
;
crystal sealed in Lindemann glass capillary to prevent sublimation
;
_exptl_crystal_F_000 736.0
_exptl_crystal_size_max 0.30
_exptl_crystal_size_mid 0.30
_exptl_crystal_size_min 0.28
_refine_diff_density_max 0.22
_refine_diff_density_min >-0.22
_refine_ls_extinction_coef 3.9(2)x10^-6^
_refine_ls_extinction_method 'Stout & Jensen (1968)'
_refine_ls_goodness_of_fit_obs 1.951
_refine_ls_hydrogen_treatment refall
_refine_ls_matrix_type full
_refine_ls_number_constraints 0
_refine_ls_number_parameters 248
_refine_ls_number_reflns 2274
_refine_ls_number_restraints 0
_refine_ls_R_factor_obs 0.031
_refine_ls_shift/esd_max .04
_refine_ls_shift/esd_mean .01
_refine_ls_structure_factor_coef F
_refine_ls_weighting_details 'w = 2F~o~Lp/[\s^2^(I~o~) + (0.02I~o~)^2^]^1/2^'
_refine_ls_weighting_scheme calc
_refine_ls_wR_factor_obs 0.035
_reflns_number_observed 2274
_reflns_number_total 3126
_reflns_observed_criterion 'I~o~ > 2\s(I~o~)'
_cod_data_source_file na1119.cif
_cod_data_source_block I
_cod_depositor_comments
;
 Updating space group information and adding the symmetry operation list.

 Antanas Vaitkus,
 2018-06-15

The following automatic conversions were performed:

'_cell_measurement_temperature' value 'room temperature' was changed
to '295(2)' - the room/ambient temperature average [293;298] in
Kelvins(K) was taken.

Automatic conversion script
Id: cif_fix_values 1646 2011-03-28 12:23:43Z adriana 

The following automatic conversions were performed:

'_cell_measurement_temperature' value 'room temperature' was changed
to '295(2)' - the room/ambient temperature average [293;298] in
Kelvins(K) was taken.

'_diffrn_ambient_temperature' value 'room
temperature' was changed to '295(2)' - the room/ambient temperature
average [293;298] in Kelvins(K) was taken.

Automatic conversion script
Id: cif_fix_values 1715 2011-07-08 13:25:40Z adriana 

The following automatic conversions were performed:

'_refine_ls_weighting_scheme' value 'w = 2F~o~Lp/[\s^2^(I~o~) +
(0.02I~o~)^2^]^1/2^' was changed to 'calc'. New tag
'_refine_ls_weighting_details' was created. The value of the new tag
was set to 'w = 2F~o~Lp/[\s^2^(I~o~) + (0.02I~o~)^2^]^1/2^'.

Automatic conversion script
Id: cif_fix_values 3143 2015-03-26 13:38:13Z robertas 
;
_cod_original_cell_volume 1601.2(3)
_cod_original_sg_symbol_H-M 'P 21/c'
_cod_database_code 2003386

loop_
_space_group_symop_id
_space_group_symop_operation_xyz
1 x,y,z
2 -x,y+1/2,-z+1/2
3 -x,-y,-z
4 x,-y+1/2,z+1/2

loop_
_atom_site_aniso_label
_atom_site_aniso_U_11
_atom_site_aniso_U_12
_atom_site_aniso_U_13
_atom_site_aniso_U_22
_atom_site_aniso_U_23
_atom_site_aniso_U_33
S1a 0.0699(3) -0.0063(3) 0.0178(3) 0.0442(3) 0.0071(3) 0.0568(3)
S7a 0.0475(2) -0.0068(2) 0.0007(3) 0.0577(3) -0.0025(3) 0.0491(3)
C2a 0.064(1) -0.016(1) 0.024(1) 0.044(1) -0.008(1) 0.072(1)
C3a 0.050(1) -0.010(1) 0.013(1) 0.053(1) -0.014(1) 0.057(1)
C4a 0.046(1) -0.0036(9) 0.0126(8) 0.040(1) -0.0061(9) 0.044(1)
C5a 0.047(1) -0.0005(9) 0.0132(8) 0.035(1) -0.0013(9) 0.041(1)
C6a 0.040(1) 0.0007(9) 0.0096(8) 0.038(1) -0.0039(9) 0.041(1)
C8a 0.043(1) -0.012(1) 0.012(1) 0.049(1) -0.004(1) 0.065(1)
C9a 0.055(1) -0.006(1) 0.0163(9) 0.047(1) 0.004(1) 0.051(1)
C10a 0.046(1) -0.0022(9) 0.0113(8) 0.041(1) -0.0016(9) 0.039(1)
C11a 0.053(1) -0.006(1) 0.0061(9) 0.055(1) -0.002(1) 0.039(1)
S1b 0.0470(3) -0.0058(2) 0.0004(3) 0.0531(3) 0.0159(3) 0.0534(3)
S7b 0.0561(3) 0.0060(3) -0.0005(3) 0.0479(3) 0.0098(3) 0.0534(3)
C2b 0.054(1) 0.005(1) 0.001(1) 0.050(1) 0.010(1) 0.044(1)
C3b 0.045(1) 0.006(1) 0.0010(9) 0.051(1) -0.005(1) 0.039(1)
C4b 0.045(1) 0.0010(9) 0.0068(8) 0.042(1) -0.0061(9) 0.037(1)
C5b 0.044(1) 0.0001(9) 0.0068(8) 0.038(1) 0.0014(9) 0.038(1)
C6b 0.048(1) 0.0028(9) 0.0060(9) 0.038(1) -0.0004(9) 0.039(1)
C8b 0.079(1) 0.011(1) 0.014(1) 0.041(1) 0.009(1) 0.049(1)
C9b 0.070(1) -0.003(1) 0.017(1) 0.042(1) 0.004(1) 0.055(1)
C10b 0.056(1) -0.002(1) 0.0135(9) 0.038(1) -0.0006(9) 0.045(1)
C11b 0.051(1) -0.010(1) 0.007(1) 0.047(1) -0.004(1) 0.053(1)

loop_
_atom_site_label
_atom_site_fract_x
_atom_site_fract_y
_atom_site_fract_z
_atom_site_U_iso_or_equiv
_atom_site_thermal_displace_type
_atom_site_calc_attached_atom
_atom_site_type_symbol
S1a 0.31929(5) 0.02325(5) 0.45912(5) 0.0561(2) aniso . S
S7a 0.53241(4) 0.29049(5) 0.46326(5) 0.0520(2) aniso . S
C2a 0.2170(2) -0.0230(2) 0.3515(2) 0.0587(7) aniso . C
C3a 0.2103(2) 0.0417(2) 0.2512(2) 0.0527(7) aniso . C
C4a 0.2892(2) 0.1315(2) 0.2590(2) 0.0425(6) aniso . C
C5a 0.3540(2) 0.1320(2) 0.3668(2) 0.0403(6) aniso . C
C6a 0.4322(2) 0.2257(2) 0.3669(2) 0.0392(6) aniso . C
C8a 0.5531(2) 0.3937(2) 0.3575(2) 0.0519(7) aniso . C
C9a 0.4867(2) 0.3789(2) 0.2542(2) 0.0502(7) aniso . C
C10a 0.4160(2) 0.2828(2) 0.2595(2) 0.0417(7) aniso . C
C11a 0.3221(2) 0.2285(2) 0.1806(2) 0.0492(6) aniso . C
S1b 0.06874(4) 0.41533(5) 0.28951(5) 0.0519(2) aniso . S
S7b -0.00778(5) 0.65612(5) 0.02972(5) 0.0533(2) aniso . S
C2b 0.1848(2) 0.3933(2) 0.3878(2) 0.0499(7) aniso . C
C3b 0.2621(2) 0.4730(2) 0.3734(2) 0.0457(7) aniso . C
C4b 0.2282(2) 0.5550(2) 0.2825(2) 0.0412(6) aniso . C
C5b 0.1257(2) 0.5349(2) 0.2285(2) 0.0400(6) aniso . C
C6b 0.0974(2) 0.6221(2) 0.1369(2) 0.0419(6) aniso . C
C8b 0.0634(2) 0.7729(2) -0.0190(2) 0.0556(7) aniso . C
C9b 0.1624(2) 0.7837(2) 0.0435(2) 0.0547(7) aniso . C
C10b 0.1826(2) 0.6968(2) 0.1331(2) 0.0455(6) aniso . C
C11b 0.2741(2) 0.6614(2) 0.2270(2) 0.0504(7) aniso . C
H2a 0.1770(20) -0.0830(20) 0.3720(20) 0.0911(90) iso C2a H
H3a 0.1630(20) 0.0300(20) 0.1870(20) 0.0660(74) iso C3a H
H8a 0.5980(10) 0.4450(20) 0.3730(20) 0.0708(79) iso C8a H
H9a 0.4890(20) 0.4260(20) 0.1900(20) 0.0988(95) iso C9a H
H111a 0.3430(20) 0.2010(20) 0.1080(20) 0.0771(81) iso C11a H
H112a 0.2650(20) 0.2810(20) 0.1640(20) 0.0734(79) iso C11a H
H2b 0.1870(20) 0.3310(20) 0.4340(20) 0.0795(81) iso C2b H
H3b 0.3330(10) 0.4710(20) 0.4170(20) 0.0512(64) iso C3b H
H8b 0.0330(20) 0.8160(20) -0.0790(20) 0.0789(81) iso C8b H
H9b 0.2120(20) 0.8420(20) 0.0240(20) 0.0979(92) iso C9b H
H111b 0.3400(20) 0.6340(20) 0.1890(20) 0.0847(86) iso C11b H
H112b 0.2910(20) 0.7220(20) 0.2840(20) 0.0702(75) iso C11b H

loop_
_atom_type_symbol
_atom_type_description
_atom_type_scat_source
_atom_type_scat_dispersion_real
_atom_type_scat_dispersion_imag
S Sulphur
;International Tables for X-ray Crystallography (1974, Vol. IV,
Tables 2.2A, 2.3.1 and 2.2C)
;
0.110 0.124

loop_
_geom_angle_atom_site_label_1
_geom_angle_atom_site_label_2
_geom_angle_atom_site_label_3
_geom_angle
_geom_angle_publ_flag
C2a S1a C5a 90.70(10) yes
C6a S7a C8a 90.70(10) yes
S1a C2a H2a 116.0(10) no
S1a C2a C3a 112.8(2) yes
C3a C2a H2a 131(2) no
C2a C3a H3a 125(2) no
C2a C3a C4a 112.1(2) yes
C4a C3a H3a 123.0(10) no
C3a C4a C11a 137.2(2) yes
C3a C4a C5a 112.5(2) yes
C5a C4a C11a 110.3(2) yes
S1a C5a C4a 111.9(2) yes
C4a C5a C6a 108.9(2) yes
S1a C5a C6a 139.2(2) yes
S7a C6a C5a 138.8(2) yes
C5a C6a C10a 109.1(2) yes
S7a C6a C10a 111.9(2) yes
S7a C8a H8a 120.0(10) no
S7a C8a C9a 112.8(2) yes
C9a C8a H8a 127(2) no
C8a C9a H9a 123(2) no
C8a C9a C10a 112.0(2) yes
C10a C9a H9a 125(2) no
C6a C10a C9a 112.6(2) yes
C9a C10a C11a 137.2(2) yes
C6a C10a C11a 110.1(2) yes
C4a C11a C10a 101.6(2) yes
C10a C11a H112a 113.0(10) no
C10a C11a H111a 111(2) no
C4a C11a H112a 108(2) no
C4a C11a H111a 115.0(10) no
H111a C11a H112a 110(2) no
C2b S1b C5b 90.40(10) yes
C6b S7b C8b 90.60(10) yes
S1b C2b H2b 117(2) no
S1b C2b C3b 112.8(2) yes
C3b C2b H2b 130(2) no
C2b C3b H3b 124.0(10) no
C2b C3b C4b 112.0(2) yes
C4b C3b H3b 124.0(10) no
C3b C4b C11b 137.2(2) yes
C3b C4b C5b 112.9(2) yes
C5b C4b C11b 109.9(2) yes
S1b C5b C4b 111.9(2) yes
C4b C5b C6b 109.4(2) yes
S1b C5b C6b 138.7(2) yes
S7b C6b C5b 139.0(2) yes
C5b C6b C10b 109.0(2) yes
S7b C6b C10b 111.9(2) yes
S7b C8b H8b 119(2) no
S7b C8b C9b 112.7(2) yes
C9b C8b H8b 129(2) no
C8b C9b H9b 122.0(10) no
C8b C9b C10b 112.0(2) yes
C10b C9b H9b 126.0(10) no
C6b C10b C9b 112.7(2) yes
C9b C10b C11b 137.3(2) yes
C6b C10b C11b 110.0(2) yes
C4b C11b C10b 101.7(2) yes
C10b C11b H112b 112.0(10) no
C10b C11b H111b 111.0(10) no
C4b C11b H112b 110.0(10) no
C4b C11b H111b 109.0(10) no
H111b C11b H112b 113(2) no

loop_
_geom_bond_atom_site_label_1
_geom_bond_atom_site_label_2
_geom_bond_distance
_geom_bond_publ_flag
S1a C2a 1.727(2) yes
S1a C5a 1.710(2) yes
S7a C6a 1.713(2) yes
S7a C8a 1.719(2) yes
C2a C3a 1.346(3) yes
C2a H2a 0.89(2) no
C3a C4a 1.413(3) yes
C3a H3a 0.88(2) no
C4a C5a 1.373(3) yes
C4a C11a 1.505(3) yes
C5a C6a 1.444(3) yes
C6a C10a 1.370(3) yes
C8a C9a 1.352(3) yes
C8a H8a 0.810(10) no
C9a C10a 1.409(3) yes
C9a H9a 0.91(2) no
C10a C11a 1.510(3) yes
C11a H111a 0.96(2) no
C11a H112a 0.93(2) no
S1b C2b 1.729(2) yes
S1b C5b 1.718(2) yes
S7b C6b 1.712(2) yes
S7b C8b 1.728(2) yes
C2b C3b 1.354(3) yes
C2b H2b 0.87(2) no
C3b C4b 1.405(3) yes
C3b H3b 0.960(10) no
C4b C5b 1.370(3) yes
C4b C11b 1.508(3) yes
C5b C6b 1.438(3) yes
C6b C10b 1.372(3) yes
C8b C9b 1.353(3) yes
C8b H8b 0.88(2) no
C9b C10b 1.408(3) yes
C9b H9b 0.96(2) no
C10b C11b 1.510(3) yes
C11b H111b 1.04(2) no
C11b H112b 0.94(2) no
